data_9013852
loop_
_publ_author_name
'Zanazzi, P. F.'
'Comodi, P.'
'Nazzareni, S.'
'Andreozzi, G. B.'

_publ_section_title
;
 Thermal behaviour of chlorite: an in situ single-crystal
 and powder diffraction study
 Note: T = 25 C
;
_journal_name_full 'European Journal of Mineralogy'
_journal_page_first 581
_journal_page_last 589
_journal_paper_doi 10.1127/0935-1221/2009/0021-1928
_journal_volume 21
_journal_year 2009
_chemical_compound_source 'Val Malenco, Italy'
_chemical_formula_structural (Mg,Fe)5Al(Si3Al)O10(OH)8
_chemical_formula_sum 'Al0.721 Fe0.219 H4 Mg2.782 O9 Si1.279'
_chemical_name_mineral Clinochlore
_space_group_IT_number 2
_symmetry_space_group_name_Hall '-P 1 (1/2*x+1/2*y,1/2*x-1/2*y,-z)'
_symmetry_space_group_name_H-M 'C -1'
_cell_angle_alpha 90.2
_cell_angle_beta 97.2
_cell_angle_gamma 89.97
_cell_formula_units_Z 4
_cell_length_a 5.327
_cell_length_b 9.233
_cell_length_c 14.381
_cell_volume 701.736
_database_code_amcsd 0007298
_diffrn_ambient_temperature 298.15
_exptl_crystal_density_diffrn 2.681
_cod_original_formula_sum '(Mg2.782 Fe.219) (Si1.279 Al.721) O9 H4'
_cod_database_code 9013852

loop_
_space_group_symop_operation_xyz
x,y,z
1/2+x,1/2+y,z
-x,-y,-z
1/2-x,1/2-y,-z

loop_
_atom_site_label
_atom_site_fract_x
_atom_site_fract_y
_atom_site_fract_z
_atom_site_occupancy
_atom_site_U_iso_or_equiv
MgM1 0.00000 0.00000 0.00000 0.91300 0.00790
FeM1 0.00000 0.00000 0.00000 0.08700 0.00790
MgM2 0.00106 0.33371 -0.00003 0.91200 0.00890
FeM2 0.00106 0.33371 -0.00003 0.08800 0.00890
MgM3 -0.00033 0.16679 0.49998 0.94000 0.00850
FeM3 -0.00033 0.16679 0.49998 0.06000 0.00850
MgM4 0.00000 0.50000 0.50000 0.94600 0.00660
FeM4 0.00000 0.50000 0.50000 0.05400 0.00660
SiT1 0.23159 0.16805 0.19168 0.64000 0.00760
AlT1 0.23159 0.16805 0.19168 0.36000 0.00760
SiT2 0.73199 0.00125 0.19169 0.63900 0.00770
AlT2 0.73199 0.00125 0.19169 0.36100 0.00770
O1_1 0.19280 0.16750 0.07680 1.00000 0.00990
O2_1 0.69300 0.00050 0.07690 1.00000 0.01020
O3_1 0.21330 0.33500 0.23290 1.00000 0.01630
O4_1 0.51210 0.10080 0.23300 1.00000 0.01680
O5 0.01210 0.06870 0.23300 1.00000 0.01660
O1_2 0.69220 0.33360 0.07340 1.00000 0.01090
O2_2 0.15210 -0.00060 0.43040 1.00000 0.01520
O3_2 0.13820 0.33740 0.43030 1.00000 0.01580
O4_2 0.63860 0.16150 0.43090 1.00000 0.01470
H1 0.70900 0.33500 0.13400 1.00000 0.03700
H2 0.13200 0.00500 0.37500 1.00000 0.03700
H3 0.13100 0.33800 0.37700 1.00000 0.03700
H4 0.62000 0.16100 0.37500 1.00000 0.03700

loop_
_cod_changelog_entry_id
_cod_changelog_entry_author
_cod_changelog_entry_date
_cod_changelog_entry_text
1
;cod-tools version 3.10.1
Id: cif_fix_AMCSD_atom_labels 10224 2024-08-07 11:09:31Z saulius
;
2024-08-07T19:40:11+03:00
;Changed the following '_atom_site_label' values:
the first duplicated label 'O1'  converted to 'O1_1'
duplicated label 'O1' at index 17 converted to 'O1_2'
the first duplicated label 'O2'  converted to 'O2_1'
duplicated label 'O2' at index 18 converted to 'O2_2'
the first duplicated label 'O3'  converted to 'O3_1'
duplicated label 'O3' at index 19 converted to 'O3_2'
the first duplicated label 'O4'  converted to 'O4_1'
duplicated label 'O4' at index 20 converted to 'O4_2'
;

loop_
_cod_related_entry_id
_cod_related_entry_database
_cod_related_entry_code
1 AMCSD 0007298
